data_7719305
loop_
_publ_author_name
'Impert, Olga'
'Czerniecka, Natalia'
'Bali&#x144;ska, Natalia'
'Kubiak, Barbara'
'Kozakiewicz-Piekarz, Anna'
'Pryshchepa, Oleksandra'
'Pomastowski, Pawe&#x142;'
'Ehlert, Michalina'
'Witwicki, Maciej'
'Pateda, Yogeswara Rao'
'Rakovsk&#xfd;, Erik'
'Katafias, Anna'
'van Eldik, Rudi'

_publ_section_title
;
 Nanoscale ruthenium(III) complexes with bioactive ligands: structural,
 colloidal, and dual antimicrobial-cytotoxic investigations.
;
_journal_issue 38
_journal_name_full 'Dalton transactions (Cambridge, England : 2003)'
_journal_page_first 14304
_journal_page_last 14321
_journal_paper_doi 10.1039/d5dt01857a
_journal_volume 54
_journal_year 2025
_chemical_formula_moiety 'C12 H8 Cl2 N2 O6 Ru, C6 H6 N O3, 2(C2 H6 O)'
_chemical_formula_sum 'C22 H26 Cl2 N3 O11 Ru'
_chemical_formula_weight 680.43
_space_group_crystal_system triclinic
_space_group_IT_number 2
_space_group_name_Hall '-P 1'
_space_group_name_H-M_alt 'P -1'
_atom_sites_solution_hydrogens mixed
_atom_sites_solution_primary direct
_atom_sites_solution_secondary difmap
_audit_creation_method SHELXL-2019/3
_audit_update_record
;
2024-11-11 deposited with the CCDC.	2025-08-18 downloaded from the CCDC.
;
_cell_angle_alpha 95.958(2)
_cell_angle_beta 100.870(3)
_cell_angle_gamma 104.916(2)
_cell_formula_units_Z 2
_cell_length_a 8.7433(3)
_cell_length_b 12.1709(3)
_cell_length_c 13.4239(4)
_cell_measurement_reflns_used 9942
_cell_measurement_temperature 100(2)
_cell_measurement_theta_max 74.9790
_cell_measurement_theta_min 3.3300
_cell_volume 1338.01(7)
_computing_cell_refinement 'CrysAlisPro 1.171.43.120a (Rigaku OD, 2024)'
_computing_data_collection 'CrysAlisPro 1.171.43.120a (Rigaku OD, 2024)'
_computing_data_reduction 'CrysAlisPro 1.171.43.120a (Rigaku OD, 2024)'
_computing_publication_material 'CIFTAB (Sheldrick, 2014)'
_computing_structure_refinement 'SHELXL-2019/2 (Sheldrick, 2019)'
_computing_structure_solution 'SHELXT 2014/5 (Sheldrick, 2014)'
_diffrn_ambient_temperature 100(2)
_diffrn_detector_area_resol_mean 10.0000
_diffrn_measured_fraction_theta_full 0.998
_diffrn_measured_fraction_theta_max 0.939
_diffrn_measurement_device_type 'XtaLAB Synergy, Dualflex, HyPix'
_diffrn_radiation_type CuK\a
_diffrn_radiation_wavelength 1.54184
_diffrn_reflns_av_R_equivalents 0.0412
_diffrn_reflns_av_unetI/netI 0.0390
_diffrn_reflns_Laue_measured_fraction_full 0.998
_diffrn_reflns_Laue_measured_fraction_max 0.939
_diffrn_reflns_limit_h_max 10
_diffrn_reflns_limit_h_min -11
_diffrn_reflns_limit_k_max 15
_diffrn_reflns_limit_k_min -13
_diffrn_reflns_limit_l_max 16
_diffrn_reflns_limit_l_min -16
_diffrn_reflns_number 15839
_diffrn_reflns_point_group_measured_fraction_full 0.998
_diffrn_reflns_point_group_measured_fraction_max 0.939
_diffrn_reflns_theta_full 67.684
_diffrn_reflns_theta_max 78.040
_diffrn_reflns_theta_min 3.397
_diffrn_source 'micro-focus sealed X-ray tube'
_exptl_absorpt_coefficient_mu 7.151
_exptl_absorpt_correction_T_max 1.00000
_exptl_absorpt_correction_T_min 0.70650
_exptl_absorpt_correction_type multi-scan
_exptl_absorpt_process_details
;
CrysAlisPro 1.171.42.62a (Rigaku Oxford Diffraction, 2022)
Empirical absorption correction using spherical harmonics,
implemented in SCALE3 ABSPACK scaling algorithm.
;
_exptl_crystal_colour yellow
_exptl_crystal_density_diffrn 1.689
_exptl_crystal_description plate
_exptl_crystal_F_000 690
_exptl_crystal_size_max 0.151
_exptl_crystal_size_mid 0.084
_exptl_crystal_size_min 0.019
_refine_diff_density_max 1.297
_refine_diff_density_min -1.105
_refine_diff_density_rms 0.105
_refine_ls_extinction_method none
_refine_ls_goodness_of_fit_ref 1.065
_refine_ls_hydrogen_treatment constr
_refine_ls_matrix_type full
_refine_ls_number_parameters 355
_refine_ls_number_reflns 5377
_refine_ls_number_restraints 2
_refine_ls_restrained_S_all 1.065
_refine_ls_R_factor_all 0.0420
_refine_ls_R_factor_gt 0.0363
_refine_ls_shift/su_max 0.000
_refine_ls_shift/su_mean 0.000
_refine_ls_structure_factor_coef Fsqd
_refine_ls_weighting_details 'w=1/[\s^2^(Fo^2^)+(0.0615P)^2^+1.6738P] where P=(Fo^2^+2Fc^2^)/3'
_refine_ls_weighting_scheme calc
_refine_ls_wR_factor_gt 0.1004
_refine_ls_wR_factor_ref 0.1024
_reflns_Friedel_coverage 0.000
_reflns_number_gt 5010
_reflns_number_total 5377
_reflns_threshold_expression 'I > 2\s(I)'
_cod_data_source_file d5dt01857a2.cif
_cod_data_source_block ruohpic_a
_cod_depositor_comments 'Adding full bibliography for 7719305--7719306.cif.'
_cod_database_code 7719305
_shelx_shelxl_version_number 2019/3
_shelx_space_group_comment
;
The symmetry employed for this shelxl refinement is uniquely defined
by the following loop, which should always be used as a source of
symmetry information in preference to the above space-group names.
They are only intended as comments.
;
_shelx_estimated_absorpt_t_min 0.411
_shelx_estimated_absorpt_t_max 0.876

loop_
_space_group_symop_operation_xyz
'x, y, z'
'-x, -y, -z'

loop_
_atom_site_label
_atom_site_type_symbol
_atom_site_fract_x
_atom_site_fract_y
_atom_site_fract_z
_atom_site_U_iso_or_equiv
_atom_site_adp_type
_atom_site_occupancy
_atom_site_site_symmetry_order
_atom_site_calc_flag
_atom_site_refinement_flags_posn
_atom_site_refinement_flags_adp
_atom_site_refinement_flags_occupancy
_atom_site_disorder_assembly
_atom_site_disorder_group
Ru1 Ru 0.24817(2) 0.24245(2) 0.07837(2) 0.01758(9) Uani 1 1 d . . . . .
Cl1 Cl 0.47286(9) 0.32933(6) 0.01449(5) 0.02264(16) Uani 1 1 d . . . . .
Cl2 Cl 0.07193(9) 0.18615(6) -0.08262(5) 0.02307(16) Uani 1 1 d . . . . .
O1 O 0.0667(3) 0.17991(17) 0.15039(16) 0.0208(4) Uani 1 1 d . . . . .
C2 C -0.0031(4) 0.2546(3) 0.1803(2) 0.0221(6) Uani 1 1 d . . . . .
O3 O -0.1126(3) 0.2324(2) 0.22795(18) 0.0273(5) Uani 1 1 d . . . . .
C4 C 0.0508(4) 0.3714(3) 0.1533(2) 0.0216(6) Uani 1 1 d . . . . .
N5 N 0.1701(3) 0.3881(2) 0.10014(19) 0.0193(5) Uani 1 1 d . . . . .
C6 C 0.2251(4) 0.4900(3) 0.0723(2) 0.0237(6) Uani 1 1 d . . . . .
H6A H 0.307915 0.501202 0.034497 0.028 Uiso 1 1 calc R U . . .
C7 C 0.1620(4) 0.5813(3) 0.0984(2) 0.0264(7) Uani 1 1 d . . . . .
H7A H 0.202495 0.653859 0.078345 0.032 Uiso 1 1 calc R U . . .
C8 C 0.0427(4) 0.5664(3) 0.1524(2) 0.0283(7) Uani 1 1 d . . . . .
H8A H 0.000004 0.628245 0.170092 0.034 Uiso 1 1 calc R U . . .
C9 C -0.0157(4) 0.4596(3) 0.1814(2) 0.0245(6) Uani 1 1 d . . . . .
O10 O -0.1328(3) 0.4438(2) 0.23517(19) 0.0323(5) Uani 1 1 d . . . . .
H10A H -0.160521 0.374602 0.243504 0.048 Uiso 1 1 calc R U . . .
O11 O 0.4019(3) 0.28333(17) 0.22070(16) 0.0202(4) Uani 1 1 d . . . . .
C12 C 0.4762(4) 0.2069(3) 0.2443(2) 0.0211(6) Uani 1 1 d . . . . .
O13 O 0.5773(3) 0.21920(19) 0.32506(16) 0.0246(4) Uani 1 1 d . . . . .
C14 C 0.4293(4) 0.0988(2) 0.1682(2) 0.0187(6) Uani 1 1 d . . . . .
N15 N 0.3200(3) 0.0940(2) 0.08030(19) 0.0181(5) Uani 1 1 d . . . . .
C16 C 0.2684(4) -0.0005(2) 0.0096(2) 0.0195(6) Uani 1 1 d . . . . .
H16A H 0.190567 -0.003690 -0.051273 0.023 Uiso 1 1 calc R U . . .
C17 C 0.3279(4) -0.0954(3) 0.0244(2) 0.0232(6) Uani 1 1 d . . . . .
H17A H 0.291360 -0.162025 -0.026935 0.028 Uiso 1 1 calc R U . . .
C18 C 0.4384(4) -0.0926(3) 0.1125(2) 0.0225(6) Uani 1 1 d . . . . .
H18A H 0.479122 -0.156790 0.122662 0.027 Uiso 1 1 calc R U . . .
C19 C 0.4903(4) 0.0063(3) 0.1871(2) 0.0226(6) Uani 1 1 d . . . . .
O20 O 0.5971(3) 0.0091(2) 0.27392(18) 0.0289(5) Uani 1 1 d . . . . .
H20A H 0.623911 0.074812 0.309609 0.043 Uiso 1 1 calc R U . . .
O21 O 0.3228(3) 0.55606(18) 0.50978(16) 0.0245(4) Uani 1 1 d . . . . .
C22 C 0.3444(3) 0.50803(19) 0.4305(2) 0.0215(6) Uani 1 1 d D . . . .
O23 O 0.2795(3) 0.40042(16) 0.38986(17) 0.0259(5) Uani 1 1 d D . . . .
H23A H 0.225631 0.362336 0.426787 0.031 Uiso 1 1 d DR U . . .
C24 C 0.4531(4) 0.5746(3) 0.3719(2) 0.0195(6) Uani 1 1 d . . . . .
N25 N 0.4921(3) 0.5156(2) 0.29314(19) 0.0201(5) Uani 1 1 d . . . . .
H25A H 0.454116 0.440024 0.281121 0.024 Uiso 1 1 calc R U . . .
C26 C 0.5839(4) 0.5661(3) 0.2339(2) 0.0232(6) Uani 1 1 d . . . . .
H26A H 0.609308 0.521082 0.180649 0.028 Uiso 1 1 calc R U . . .
C27 C 0.6432(4) 0.6857(3) 0.2501(2) 0.0233(6) Uani 1 1 d . . . . .
H27A H 0.706003 0.722922 0.206245 0.028 Uiso 1 1 calc R U . . .
C28 C 0.6106(4) 0.7496(3) 0.3297(2) 0.0235(6) Uani 1 1 d . . . . .
H28A H 0.650791 0.831212 0.341111 0.028 Uiso 1 1 calc R U . . .
C29 C 0.5174(4) 0.6938(3) 0.3945(2) 0.0214(6) Uani 1 1 d . . . . .
O30 O 0.4945(3) 0.75847(19) 0.47376(17) 0.0269(5) Uani 1 1 d . . . . .
H30A H 0.441653 0.715805 0.508293 0.040 Uiso 1 1 calc R U . . .
C31 C 0.1693(6) 0.0272(4) 0.3426(4) 0.0529(11) Uani 1 1 d . . . . .
H31A H 0.200025 -0.043446 0.326652 0.079 Uiso 1 1 calc R U . . .
H31B H 0.181186 0.073075 0.287259 0.079 Uiso 1 1 calc R U . . .
H31C H 0.239893 0.072021 0.407424 0.079 Uiso 1 1 calc R U . . .
C32 C -0.0013(5) -0.0029(3) 0.3526(3) 0.0395(8) Uani 1 1 d . . . . .
H32A H -0.071368 -0.049707 0.287410 0.047 Uiso 1 1 calc R U . . .
H32B H -0.012702 -0.050760 0.407491 0.047 Uiso 1 1 calc R U . . .
O33 O -0.0566(3) 0.0956(2) 0.37599(19) 0.0337(5) Uani 1 1 d . . . . .
H33A H -0.101037 0.125386 0.308279 0.040 Uiso 1 1 d R U . . .
C34 C -0.0883(5) 0.2729(3) 0.5971(3) 0.0348(8) Uani 1 1 d . . . . .
H34A H -0.164159 0.311065 0.620418 0.052 Uiso 1 1 calc R U . . .
H34B H -0.148541 0.196131 0.558762 0.052 Uiso 1 1 calc R U . . .
H34C H -0.009453 0.265807 0.656699 0.052 Uiso 1 1 calc R U . . .
C35 C -0.0003(5) 0.3433(3) 0.5285(3) 0.0351(8) Uani 1 1 d . . . . .
H35A H -0.079838 0.351480 0.468674 0.042 Uiso 1 1 calc R U . . .
H35B H 0.059486 0.421274 0.566777 0.042 Uiso 1 1 calc R U . . .
O36 O 0.1139(3) 0.2878(2) 0.49270(18) 0.0262(5) Uani 1 1 d . . . . .
H36A H 0.055176 0.215068 0.461386 0.031 Uiso 1 1 d R U . . .

loop_
_atom_site_aniso_label
_atom_site_aniso_U_11
_atom_site_aniso_U_22
_atom_site_aniso_U_33
_atom_site_aniso_U_23
_atom_site_aniso_U_13
_atom_site_aniso_U_12
Ru1 0.01965(13) 0.01392(13) 0.01966(13) 0.00221(8) 0.00510(9) 0.00530(9)
Cl1 0.0247(3) 0.0183(3) 0.0254(3) 0.0026(3) 0.0093(3) 0.0046(3)
Cl2 0.0246(3) 0.0205(3) 0.0222(3) 0.0029(3) 0.0017(3) 0.0059(3)
O1 0.0219(10) 0.0173(10) 0.0255(10) 0.0051(8) 0.0097(8) 0.0058(8)
C2 0.0224(14) 0.0244(15) 0.0178(13) 0.0023(11) 0.0009(11) 0.0069(12)
O3 0.0247(11) 0.0300(12) 0.0310(12) 0.0088(9) 0.0112(9) 0.0095(9)
C4 0.0239(14) 0.0197(14) 0.0220(14) 0.0019(11) 0.0034(11) 0.0094(12)
N5 0.0214(12) 0.0151(11) 0.0224(12) 0.0018(9) 0.0040(10) 0.0080(10)
C6 0.0264(15) 0.0177(14) 0.0254(15) 0.0031(12) 0.0015(12) 0.0071(12)
C7 0.0320(17) 0.0187(14) 0.0269(15) 0.0037(12) 0.0000(13) 0.0094(13)
C8 0.0379(18) 0.0233(15) 0.0251(15) 0.0009(12) 0.0006(13) 0.0167(14)
C9 0.0276(15) 0.0261(16) 0.0214(14) 0.0012(12) 0.0034(12) 0.0126(13)
O10 0.0355(13) 0.0335(13) 0.0360(13) 0.0062(11) 0.0148(11) 0.0188(11)
O11 0.0233(10) 0.0170(10) 0.0207(10) 0.0008(8) 0.0045(8) 0.0074(8)
C12 0.0246(14) 0.0159(13) 0.0227(14) 0.0012(11) 0.0085(12) 0.0041(11)
O13 0.0269(11) 0.0231(11) 0.0209(10) -0.0015(8) 0.0009(9) 0.0074(9)
C14 0.0210(14) 0.0137(13) 0.0198(13) 0.0000(11) 0.0056(11) 0.0026(11)
N15 0.0182(11) 0.0150(11) 0.0218(12) 0.0039(9) 0.0055(9) 0.0045(9)
C16 0.0222(14) 0.0134(13) 0.0209(13) -0.0006(11) 0.0038(11) 0.0034(11)
C17 0.0256(15) 0.0158(14) 0.0278(15) -0.0005(12) 0.0087(12) 0.0046(12)
C18 0.0259(15) 0.0143(13) 0.0293(15) 0.0028(11) 0.0083(12) 0.0078(12)
C19 0.0234(14) 0.0201(14) 0.0241(14) 0.0044(12) 0.0059(12) 0.0055(12)
O20 0.0325(12) 0.0227(11) 0.0281(11) 0.0004(9) -0.0039(9) 0.0111(10)
O21 0.0299(11) 0.0211(10) 0.0219(10) 0.0009(8) 0.0065(9) 0.0067(9)
C22 0.0219(14) 0.0181(14) 0.0245(14) 0.0025(11) 0.0024(12) 0.0080(12)
O23 0.0297(11) 0.0190(10) 0.0275(11) 0.0004(9) 0.0096(9) 0.0030(9)
C24 0.0206(13) 0.0191(14) 0.0180(13) 0.0029(11) 0.0017(11) 0.0060(11)
N25 0.0195(12) 0.0160(11) 0.0234(12) 0.0010(9) 0.0022(10) 0.0055(10)
C26 0.0257(15) 0.0242(15) 0.0210(14) 0.0026(12) 0.0057(12) 0.0093(13)
C27 0.0220(14) 0.0253(15) 0.0213(14) 0.0043(12) 0.0028(11) 0.0058(12)
C28 0.0259(15) 0.0189(14) 0.0258(15) 0.0050(12) 0.0063(12) 0.0053(12)
C29 0.0233(14) 0.0193(14) 0.0204(14) -0.0008(11) 0.0009(11) 0.0082(12)
O30 0.0357(12) 0.0203(11) 0.0252(11) 0.0005(9) 0.0111(9) 0.0072(9)
C31 0.048(2) 0.049(3) 0.071(3) 0.032(2) 0.023(2) 0.016(2)
C32 0.044(2) 0.0310(19) 0.037(2) 0.0010(15) 0.0118(16) -0.0002(16)
O33 0.0351(13) 0.0304(12) 0.0293(12) 0.0039(10) 0.0032(10) 0.0016(10)
C34 0.0349(18) 0.039(2) 0.0338(18) 0.0090(15) 0.0112(15) 0.0129(16)
C35 0.0370(19) 0.0309(18) 0.046(2) 0.0116(16) 0.0168(16) 0.0166(15)
O36 0.0250(11) 0.0240(11) 0.0310(12) 0.0066(9) 0.0090(9) 0.0067(9)

loop_
_atom_type_symbol
_atom_type_description
_atom_type_scat_dispersion_real
_atom_type_scat_dispersion_imag
_atom_type_scat_source
C C 0.0181 0.0091 'International Tables Vol C Tables 4.2.6.8 and 6.1.1.4'
H H 0.0000 0.0000 'International Tables Vol C Tables 4.2.6.8 and 6.1.1.4'
N N 0.0311 0.0180 'International Tables Vol C Tables 4.2.6.8 and 6.1.1.4'
O O 0.0492 0.0322 'International Tables Vol C Tables 4.2.6.8 and 6.1.1.4'
Cl Cl 0.3639 0.7018 'International Tables Vol C Tables 4.2.6.8 and 6.1.1.4'
Ru Ru 0.0552 3.2960 'International Tables Vol C Tables 4.2.6.8 and 6.1.1.4'

loop_
_geom_angle_atom_site_label_1
_geom_angle_atom_site_label_2
_geom_angle_atom_site_label_3
_geom_angle
_geom_angle_site_symmetry_1
_geom_angle_site_symmetry_3
_geom_angle_publ_flag
O1 Ru1 O11 86.83(8) . . ?
O1 Ru1 N15 91.85(9) . . ?
O11 Ru1 N15 80.95(9) . . ?
O1 Ru1 N5 80.94(9) . . ?
O11 Ru1 N5 92.68(9) . . ?
N15 Ru1 N5 170.67(9) . . ?
O1 Ru1 Cl2 92.09(6) . . ?
O11 Ru1 Cl2 177.07(6) . . ?
N15 Ru1 Cl2 96.37(7) . . ?
N5 Ru1 Cl2 89.84(7) . . ?
O1 Ru1 Cl1 173.02(6) . . ?
O11 Ru1 Cl1 86.95(6) . . ?
N15 Ru1 Cl1 90.32(7) . . ?
N5 Ru1 Cl1 96.18(7) . . ?
Cl2 Ru1 Cl1 94.27(3) . . ?
C2 O1 Ru1 114.51(19) . . ?
O3 C2 O1 123.2(3) . . ?
O3 C2 C4 119.7(3) . . ?
O1 C2 C4 117.0(3) . . ?
N5 C4 C9 121.7(3) . . ?
N5 C4 C2 116.0(3) . . ?
C9 C4 C2 122.3(3) . . ?
C6 N5 C4 120.0(3) . . ?
C6 N5 Ru1 128.6(2) . . ?
C4 N5 Ru1 111.38(19) . . ?
N5 C6 C7 120.5(3) . . ?
N5 C6 H6A 119.7 . . ?
C7 C6 H6A 119.7 . . ?
C8 C7 C6 120.4(3) . . ?
C8 C7 H7A 119.8 . . ?
C6 C7 H7A 119.8 . . ?
C7 C8 C9 119.3(3) . . ?
C7 C8 H8A 120.4 . . ?
C9 C8 H8A 120.4 . . ?
O10 C9 C8 119.9(3) . . ?
O10 C9 C4 121.9(3) . . ?
C8 C9 C4 118.1(3) . . ?
C9 O10 H10A 109.5 . . ?
C12 O11 Ru1 114.64(18) . . ?
O13 C12 O11 123.4(3) . . ?
O13 C12 C14 120.6(3) . . ?
O11 C12 C14 116.0(3) . . ?
N15 C14 C19 121.5(3) . . ?
N15 C14 C12 116.5(3) . . ?
C19 C14 C12 122.0(3) . . ?
C16 N15 C14 120.2(2) . . ?
C16 N15 Ru1 127.9(2) . . ?
C14 N15 Ru1 111.78(19) . . ?
N15 C16 C17 120.5(3) . . ?
N15 C16 H16A 119.8 . . ?
C17 C16 H16A 119.8 . . ?
C18 C17 C16 120.4(3) . . ?
C18 C17 H17A 119.8 . . ?
C16 C17 H17A 119.8 . . ?
C17 C18 C19 118.9(3) . . ?
C17 C18 H18A 120.6 . . ?
C19 C18 H18A 120.6 . . ?
O20 C19 C14 122.3(3) . . ?
O20 C19 C18 119.2(3) . . ?
C14 C19 C18 118.5(3) . . ?
C19 O20 H20A 109.5 . . ?
O21 C22 O23 126.2(2) . . ?
O21 C22 C24 119.8(2) . . ?
O23 C22 C24 113.9(3) . . ?
C22 O23 H23A 112.8 . . ?
N25 C24 C29 119.0(3) . . ?
N25 C24 C22 118.0(3) . . ?
C29 C24 C22 123.0(3) . . ?
C26 N25 C24 123.3(3) . . ?
C26 N25 H25A 118.4 . . ?
C24 N25 H25A 118.4 . . ?
N25 C26 C27 119.6(3) . . ?
N25 C26 H26A 120.2 . . ?
C27 C26 H26A 120.2 . . ?
C28 C27 C26 119.7(3) . . ?
C28 C27 H27A 120.2 . . ?
C26 C27 H27A 120.2 . . ?
C27 C28 C29 119.8(3) . . ?
C27 C28 H28A 120.1 . . ?
C29 C28 H28A 120.1 . . ?
O30 C29 C24 123.6(3) . . ?
O30 C29 C28 118.0(3) . . ?
C24 C29 C28 118.4(3) . . ?
C29 O30 H30A 109.5 . . ?
C32 C31 H31A 109.5 . . ?
C32 C31 H31B 109.5 . . ?
H31A C31 H31B 109.5 . . ?
C32 C31 H31C 109.5 . . ?
H31A C31 H31C 109.5 . . ?
H31B C31 H31C 109.5 . . ?
O33 C32 C31 113.3(3) . . ?
O33 C32 H32A 108.9 . . ?
C31 C32 H32A 108.9 . . ?
O33 C32 H32B 108.9 . . ?
C31 C32 H32B 108.9 . . ?
H32A C32 H32B 107.7 . . ?
C32 O33 H33A 111.1 . . ?
C35 C34 H34A 109.5 . . ?
C35 C34 H34B 109.5 . . ?
H34A C34 H34B 109.5 . . ?
C35 C34 H34C 109.5 . . ?
H34A C34 H34C 109.5 . . ?
H34B C34 H34C 109.5 . . ?
O36 C35 C34 110.4(3) . . ?
O36 C35 H35A 109.6 . . ?
C34 C35 H35A 109.6 . . ?
O36 C35 H35B 109.6 . . ?
C34 C35 H35B 109.6 . . ?
H35A C35 H35B 108.1 . . ?
C35 O36 H36A 106.8 . . ?

loop_
_geom_bond_atom_site_label_1
_geom_bond_atom_site_label_2
_geom_bond_distance
_geom_bond_site_symmetry_2
_geom_bond_publ_flag
Ru1 O1 2.035(2) . ?
Ru1 O11 2.048(2) . ?
Ru1 N15 2.061(2) . ?
Ru1 N5 2.070(2) . ?
Ru1 Cl2 2.3254(7) . ?
Ru1 Cl1 2.3382(7) . ?
O1 C2 1.289(4) . ?
C2 O3 1.238(4) . ?
C2 C4 1.484(4) . ?
C4 N5 1.356(4) . ?
C4 C9 1.398(4) . ?
N5 C6 1.329(4) . ?
C6 C7 1.403(4) . ?
C6 H6A 0.9500 . ?
C7 C8 1.364(5) . ?
C7 H7A 0.9500 . ?
C8 C9 1.393(5) . ?
C8 H8A 0.9500 . ?
C9 O10 1.346(4) . ?
O10 H10A 0.8400 . ?
O11 C12 1.298(4) . ?
C12 O13 1.231(4) . ?
C12 C14 1.492(4) . ?
C14 N15 1.356(4) . ?
C14 C19 1.391(4) . ?
N15 C16 1.332(4) . ?
C16 C17 1.400(4) . ?
C16 H16A 0.9500 . ?
C17 C18 1.370(5) . ?
C17 H17A 0.9500 . ?
C18 C19 1.399(4) . ?
C18 H18A 0.9500 . ?
C19 O20 1.340(4) . ?
O20 H20A 0.8400 . ?
O21 C22 1.231(4) . ?
C22 O23 1.299(2) . ?
C22 C24 1.482(4) . ?
O23 H23A 0.8401 . ?
C24 N25 1.362(4) . ?
C24 C29 1.391(4) . ?
N25 C26 1.319(4) . ?
N25 H25A 0.8800 . ?
C26 C27 1.393(4) . ?
C26 H26A 0.9500 . ?
C27 C28 1.373(4) . ?
C27 H27A 0.9500 . ?
C28 C29 1.410(4) . ?
C28 H28A 0.9500 . ?
C29 O30 1.334(4) . ?
O30 H30A 0.8400 . ?
C31 C32 1.476(6) . ?
C31 H31A 0.9800 . ?
C31 H31B 0.9800 . ?
C31 H31C 0.9800 . ?
C32 O33 1.431(5) . ?
C32 H32A 0.9900 . ?
C32 H32B 0.9900 . ?
O33 H33A 1.0567 . ?
C34 C35 1.505(5) . ?
C34 H34A 0.9800 . ?
C34 H34B 0.9800 . ?
C34 H34C 0.9800 . ?
C35 O36 1.464(4) . ?
C35 H35A 0.9900 . ?
C35 H35B 0.9900 . ?
O36 H36A 0.9117 . ?

loop_
_geom_hbond_atom_site_label_D
_geom_hbond_atom_site_label_H
_geom_hbond_atom_site_label_A
_geom_hbond_distance_DH
_geom_hbond_distance_HA
_geom_hbond_distance_DA
_geom_hbond_angle_DHA
_geom_hbond_site_symmetry_A
_geom_hbond_publ_flag
C6 H6A Cl1 0.95 2.85 3.409(3) 118.8 . yes
C6 H6A Cl1 0.95 2.66 3.445(3) 140.2 2_665 yes
C8 H8A Cl2 0.95 2.81 3.569(3) 137.8 2_565 yes
O10 H10A O3 0.84 1.88 2.618(3) 145.2 . yes
C16 H16A Cl2 0.95 2.80 3.382(3) 120.1 . yes
C18 H18A Cl1 0.95 2.81 3.527(3) 132.6 2_655 yes
O20 H20A O13 0.84 1.90 2.636(3) 145.0 . yes
O23 H23A O36 0.84 1.61 2.451(3) 177.0 . yes
N25 H25A O11 0.88 1.90 2.748(3) 162.6 . yes
C26 H26A Cl1 0.95 2.89 3.694(3) 143.6 . yes
C27 H27A Cl2 0.95 2.87 3.812(3) 171.2 2_665 yes
C28 H28A O20 0.95 2.55 3.347(4) 141.9 1_565 yes
O30 H30A O13 0.84 2.34 2.887(3) 122.8 2_666 yes
O30 H30A O21 0.84 1.96 2.678(3) 143.1 . yes
C31 H31B O1 0.98 2.56 3.449(5) 151.3 . yes
O33 H33A O3 1.06 1.79 2.775(3) 154.2 . yes
O36 H36A O33 0.91 1.70 2.591(3) 165.5 . yes

loop_
_geom_torsion_atom_site_label_1
_geom_torsion_atom_site_label_2
_geom_torsion_atom_site_label_3
_geom_torsion_atom_site_label_4
_geom_torsion
_geom_torsion_site_symmetry_1
_geom_torsion_site_symmetry_2
_geom_torsion_site_symmetry_3
_geom_torsion_site_symmetry_4
_geom_torsion_publ_flag
Ru1 O1 C2 O3 -177.8(2) . . . . ?
Ru1 O1 C2 C4 3.4(3) . . . . ?
O3 C2 C4 N5 -179.3(3) . . . . ?
O1 C2 C4 N5 -0.5(4) . . . . ?
O3 C2 C4 C9 1.2(5) . . . . ?
O1 C2 C4 C9 -180.0(3) . . . . ?
C9 C4 N5 C6 -0.9(4) . . . . ?
C2 C4 N5 C6 179.7(3) . . . . ?
C9 C4 N5 Ru1 176.9(2) . . . . ?
C2 C4 N5 Ru1 -2.5(3) . . . . ?
C4 N5 C6 C7 0.6(4) . . . . ?
Ru1 N5 C6 C7 -176.8(2) . . . . ?
N5 C6 C7 C8 -0.2(5) . . . . ?
C6 C7 C8 C9 0.0(5) . . . . ?
C7 C8 C9 O10 179.7(3) . . . . ?
C7 C8 C9 C4 -0.2(5) . . . . ?
N5 C4 C9 O10 -179.2(3) . . . . ?
C2 C4 C9 O10 0.2(5) . . . . ?
N5 C4 C9 C8 0.7(5) . . . . ?
C2 C4 C9 C8 -179.9(3) . . . . ?
Ru1 O11 C12 O13 177.3(2) . . . . ?
Ru1 O11 C12 C14 -4.3(3) . . . . ?
O13 C12 C14 N15 -178.4(3) . . . . ?
O11 C12 C14 N15 3.1(4) . . . . ?
O13 C12 C14 C19 3.3(4) . . . . ?
O11 C12 C14 C19 -175.1(3) . . . . ?
C19 C14 N15 C16 0.1(4) . . . . ?
C12 C14 N15 C16 -178.2(2) . . . . ?
C19 C14 N15 Ru1 178.0(2) . . . . ?
C12 C14 N15 Ru1 -0.3(3) . . . . ?
C14 N15 C16 C17 -1.0(4) . . . . ?
Ru1 N15 C16 C17 -178.5(2) . . . . ?
N15 C16 C17 C18 0.9(5) . . . . ?
C16 C17 C18 C19 0.1(5) . . . . ?
N15 C14 C19 O20 -179.4(3) . . . . ?
C12 C14 C19 O20 -1.2(5) . . . . ?
N15 C14 C19 C18 0.9(4) . . . . ?
C12 C14 C19 C18 179.1(3) . . . . ?
C17 C18 C19 O20 179.3(3) . . . . ?
C17 C18 C19 C14 -0.9(4) . . . . ?
O21 C22 C24 N25 170.9(3) . . . . ?
O23 C22 C24 N25 -9.3(4) . . . . ?
O21 C22 C24 C29 -8.5(4) . . . . ?
O23 C22 C24 C29 171.3(3) . . . . ?
C29 C24 N25 C26 -2.5(4) . . . . ?
C22 C24 N25 C26 178.0(3) . . . . ?
C24 N25 C26 C27 -1.1(5) . . . . ?
N25 C26 C27 C28 2.4(5) . . . . ?
C26 C27 C28 C29 0.0(5) . . . . ?
N25 C24 C29 O30 -175.8(3) . . . . ?
C22 C24 C29 O30 3.6(5) . . . . ?
N25 C24 C29 C28 4.8(4) . . . . ?
C22 C24 C29 C28 -175.8(3) . . . . ?
C27 C28 C29 O30 177.0(3) . . . . ?
C27 C28 C29 C24 -3.6(5) . . . . ?
